data_7219930
loop_
_publ_author_name
'Wu, Jinting'
'Zhang, Jianguo'
'Li, Tong'
'Li, Zhimin'
'Zhang, Tonglai'

_publ_section_title
;
 A Novel Cocrystal Explosive NTO/TZTN with Good Comprehensive Properties
;
_journal_name_full 'RSC Adv.'
_journal_paper_doi 10.1039/C5RA01124H
_journal_year 2015
_chemical_formula_sum 'C5 H8 N10 O3'
_chemical_formula_weight 256.21
_chemical_name_systematic
; 
 ? 
;
_space_group_IT_number 14
_symmetry_cell_setting monoclinic
_symmetry_space_group_name_Hall '-P 2ybc'
_symmetry_space_group_name_H-M 'P 1 21/c 1'
_atom_sites_solution_hydrogens geom
_atom_sites_solution_primary direct
_atom_sites_solution_secondary difmap
_audit_creation_method SHELXL-97
_audit_update_record
;
2015-01-11 deposited with the CCDC.
2015-03-17 downloaded from the CCDC.
;
_cell_angle_alpha 90.00
_cell_angle_beta 92.242(4)
_cell_angle_gamma 90.00
_cell_formula_units_Z 4
_cell_length_a 13.532(5)
_cell_length_b 5.1339(18)
_cell_length_c 14.727(5)
_cell_measurement_reflns_used 4280
_cell_measurement_temperature 153(2)
_cell_measurement_theta_max 31.507
_cell_measurement_theta_min 2.768
_cell_volume 1022.3(6)
_computing_cell_refinement 'CrystalClear (Rigaku Inc., 2008)'
_computing_data_collection 'CrystalClear (Rigaku Inc., 2008)'
_computing_data_reduction 'CrystalClear (Rigaku Inc., 2008)'
_computing_structure_refinement 'SHELXL-97 (Sheldrick, 1997)'
_computing_structure_solution 'SHELXS-97 (Sheldrick, 1990)'
_diffrn_ambient_temperature 153(2)
_diffrn_detector_area_resol_mean 28.5714
_diffrn_measured_fraction_theta_full 0.979
_diffrn_measured_fraction_theta_max 0.979
_diffrn_measurement_device_type AFC10/Saturn724+
_diffrn_measurement_method 'phi and omega scans'
_diffrn_radiation_monochromator graphite
_diffrn_radiation_source 'Rotating Anode'
_diffrn_radiation_type MoK\a
_diffrn_radiation_wavelength 0.71073
_diffrn_reflns_av_R_equivalents 0.0227
_diffrn_reflns_av_sigmaI/netI 0.0272
_diffrn_reflns_limit_h_max 19
_diffrn_reflns_limit_h_min -19
_diffrn_reflns_limit_k_max 7
_diffrn_reflns_limit_k_min -7
_diffrn_reflns_limit_l_max 21
_diffrn_reflns_limit_l_min -20
_diffrn_reflns_number 9599
_diffrn_reflns_theta_full 31.51
_diffrn_reflns_theta_max 31.51
_diffrn_reflns_theta_min 2.77
_diffrn_standards_decay_% 0
_diffrn_standards_interval_count 0
_diffrn_standards_interval_time 0
_diffrn_standards_number 0
_exptl_absorpt_coefficient_mu 0.139
_exptl_absorpt_correction_type none
_exptl_crystal_colour Colorless
_exptl_crystal_density_diffrn 1.665
_exptl_crystal_density_method 'not measured'
_exptl_crystal_description Block
_exptl_crystal_F_000 528
_exptl_crystal_size_max 0.52
_exptl_crystal_size_mid 0.48
_exptl_crystal_size_min 0.31
_refine_diff_density_max 0.271
_refine_diff_density_min -0.192
_refine_diff_density_rms 0.044
_refine_ls_extinction_coef 0.004(5)
_refine_ls_extinction_expression Fc^*^=kFc[1+0.001xFc^2^\l^3^/sin(2\q)]^-1/4^
_refine_ls_extinction_method SHELXL
_refine_ls_goodness_of_fit_ref 1.001
_refine_ls_hydrogen_treatment mixed
_refine_ls_matrix_type full
_refine_ls_number_parameters 180
_refine_ls_number_reflns 3341
_refine_ls_number_restraints 0
_refine_ls_restrained_S_all 1.001
_refine_ls_R_factor_all 0.0448
_refine_ls_R_factor_gt 0.0371
_refine_ls_shift/su_max 0.001
_refine_ls_shift/su_mean 0.000
_refine_ls_structure_factor_coef Fsqd
_refine_ls_weighting_details 'calc w=1/[\s^2^(Fo^2^)+(0.0618P)^2^+0.1190P] where P=(Fo^2^+2Fc^2^)/3'
_refine_ls_weighting_scheme calc
_refine_ls_wR_factor_gt 0.0983
_refine_ls_wR_factor_ref 0.1041
_reflns_number_gt 2914
_reflns_number_total 3341
_reflns_threshold_expression >2sigma(I)
_cod_data_source_file c5ra01124h1.cif
_cod_data_source_block bn2260
_cod_depositor_comments
;
The following automatic conversions were performed:

'_symmetry_cell_setting' value 'Monoclinic' changed to 'monoclinic'
according to
/usr/data/users/saulius/crontab/automatic-downloads/rss-feeds/RSC/lib/dictionaries/cif_core.dic
dictionary named 'cif_core.dic' version 2.4.2 from 2011-04-26.

Automatic conversion script
Id: cif_fix_values 3105 2015-03-04 15:46:00Z robertas 
;
_cod_original_cell_volume 1022.4(6)
_cod_original_sg_symbol_H-M P2(1)/c
_cod_database_code 7219930

loop_
_symmetry_equiv_pos_as_xyz
'x, y, z'
'-x, y+1/2, -z+1/2'
'-x, -y, -z'
'x, -y-1/2, z-1/2'

loop_
_atom_site_label
_atom_site_type_symbol
_atom_site_fract_x
_atom_site_fract_y
_atom_site_fract_z
_atom_site_U_iso_or_equiv
_atom_site_adp_type
_atom_site_occupancy
_atom_site_symmetry_multiplicity
_atom_site_calc_flag
_atom_site_refinement_flags
O1 O 0.12381(5) 1.14693(13) 0.49688(4) 0.02118(16) Uani 1 1 d .
O2 O -0.04651(5) 0.35120(14) 0.36162(5) 0.02586(17) Uani 1 1 d .
O3 O 0.07504(6) 0.25191(15) 0.27479(5) 0.02940(19) Uani 1 1 d .
N1 N 0.55340(6) 0.76054(16) 0.56575(6) 0.02414(19) Uani 1 1 d .
N2 N 0.60014(6) 0.96464(17) 0.60846(6) 0.02468(19) Uani 1 1 d .
N3 N 0.54423(6) 1.08526(16) 0.66374(6) 0.02276(18) Uani 1 1 d .
N4 N 0.45786(6) 0.95241(15) 0.66026(5) 0.01825(17) Uani 1 1 d .
N5 N 0.37353(6) 1.03189(16) 0.70521(5) 0.02058(17) Uani 1 1 d .
N6 N 0.38554(6) 0.60551(17) 0.57878(6) 0.02575(19) Uani 1 1 d .
N7 N 0.20591(6) 0.85976(16) 0.40289(6) 0.02088(17) Uani 1 1 d .
N8 N 0.18386(6) 0.64189(16) 0.35255(5) 0.02132(18) Uani 1 1 d .
N9 N 0.05196(6) 0.77783(15) 0.42587(5) 0.01797(16) Uani 1 1 d .
N10 N 0.03597(6) 0.38610(15) 0.33197(5) 0.02083(17) Uani 1 1 d .
C1 C 0.46319(7) 0.75782(17) 0.59920(6) 0.01967(19) Uani 1 1 d .
C2 C 0.28680(7) 0.94030(19) 0.64993(6) 0.02156(19) Uani 1 1 d .
H2A H 0.2809 1.0445 0.5934 0.026 Uiso 1 1 calc R
H2B H 0.2262 0.9693 0.6842 0.026 Uiso 1 1 calc R
C3 C 0.29374(7) 0.65189(19) 0.62518(7) 0.0223(2) Uani 1 1 d .
H3A H 0.2925 0.5444 0.6809 0.027 Uiso 1 1 calc R
H3B H 0.2365 0.6020 0.5850 0.027 Uiso 1 1 calc R
C4 C 0.12720(7) 0.95056(17) 0.44793(6) 0.01767(18) Uani 1 1 d .
C5 C 0.09191(7) 0.60315(17) 0.36884(6) 0.01795(18) Uani 1 1 d .
H5N H 0.3733(10) 0.944(3) 0.7576(10) 0.036(4) Uiso 1 1 d .
H9N H -0.0132(12) 0.799(3) 0.4464(10) 0.045(4) Uiso 1 1 d .
H7N H 0.2700(11) 0.933(3) 0.3984(10) 0.041(4) Uiso 1 1 d .
H6N H 0.3932(10) 0.490(3) 0.5376(10) 0.037(4) Uiso 1 1 d .

loop_
_atom_site_aniso_label
_atom_site_aniso_U_11
_atom_site_aniso_U_22
_atom_site_aniso_U_33
_atom_site_aniso_U_23
_atom_site_aniso_U_13
_atom_site_aniso_U_12
O1 0.0179(3) 0.0221(3) 0.0236(3) -0.0046(2) 0.0004(3) -0.0014(2)
O2 0.0209(4) 0.0268(4) 0.0297(4) 0.0035(3) -0.0009(3) -0.0064(3)
O3 0.0347(4) 0.0252(4) 0.0283(4) -0.0082(3) 0.0002(3) -0.0002(3)
N1 0.0174(4) 0.0247(4) 0.0305(4) -0.0069(3) 0.0037(3) -0.0040(3)
N2 0.0185(4) 0.0257(4) 0.0298(4) -0.0046(3) 0.0014(3) -0.0047(3)
N3 0.0193(4) 0.0238(4) 0.0251(4) -0.0026(3) -0.0001(3) -0.0051(3)
N4 0.0161(4) 0.0188(3) 0.0199(3) -0.0020(3) 0.0010(3) -0.0018(3)
N5 0.0203(4) 0.0232(4) 0.0184(3) -0.0012(3) 0.0031(3) 0.0011(3)
N6 0.0185(4) 0.0260(4) 0.0332(5) -0.0111(3) 0.0063(3) -0.0063(3)
N7 0.0157(4) 0.0237(4) 0.0234(4) -0.0044(3) 0.0022(3) -0.0021(3)
N8 0.0201(4) 0.0227(4) 0.0213(4) -0.0030(3) 0.0021(3) -0.0014(3)
N9 0.0152(4) 0.0194(3) 0.0193(3) -0.0007(3) 0.0003(3) -0.0013(3)
N10 0.0230(4) 0.0188(3) 0.0203(3) 0.0008(3) -0.0031(3) -0.0011(3)
C1 0.0179(4) 0.0189(4) 0.0223(4) -0.0027(3) 0.0014(3) -0.0011(3)
C2 0.0169(4) 0.0248(4) 0.0230(4) 0.0020(3) 0.0013(3) 0.0018(3)
C3 0.0165(4) 0.0247(4) 0.0258(4) 0.0002(3) 0.0025(3) -0.0035(3)
C4 0.0148(4) 0.0200(4) 0.0181(4) 0.0009(3) -0.0014(3) -0.0006(3)
C5 0.0182(4) 0.0182(4) 0.0173(4) -0.0002(3) 0.0001(3) -0.0004(3)

loop_
_atom_type_symbol
_atom_type_description
_atom_type_scat_dispersion_real
_atom_type_scat_dispersion_imag
_atom_type_scat_source
C C 0.0033 0.0016 'International Tables Vol C Tables 4.2.6.8 and 6.1.1.4'
H H 0.0000 0.0000 'International Tables Vol C Tables 4.2.6.8 and 6.1.1.4'
N N 0.0061 0.0033 'International Tables Vol C Tables 4.2.6.8 and 6.1.1.4'
O O 0.0106 0.0060 'International Tables Vol C Tables 4.2.6.8 and 6.1.1.4'

loop_
_geom_angle_atom_site_label_1
_geom_angle_atom_site_label_2
_geom_angle_atom_site_label_3
_geom_angle
C1 N1 N2 104.60(8)
N3 N2 N1 112.73(8)
N2 N3 N4 105.13(8)
C1 N4 N3 109.29(8)
C1 N4 N5 126.62(8)
N3 N4 N5 123.60(8)
N4 N5 C2 106.90(7)
N4 N5 H5N 106.9(9)
C2 N5 H5N 106.4(9)
C1 N6 C3 118.40(8)
C1 N6 H6N 116.6(10)
C3 N6 H6N 125.0(10)
C4 N7 N8 112.73(8)
C4 N7 H7N 129.4(9)
N8 N7 H7N 117.7(9)
C5 N8 N7 102.50(8)
C5 N9 C4 105.23(8)
C5 N9 H9N 132.1(9)
C4 N9 H9N 122.5(9)
O3 N10 O2 125.86(8)
O3 N10 C5 117.36(8)
O2 N10 C5 116.77(8)
N1 C1 N6 130.28(9)
N1 C1 N4 108.19(8)
N6 C1 N4 121.49(9)
N5 C2 C3 112.61(8)
N5 C2 H2A 109.1
C3 C2 H2A 109.1
N5 C2 H2B 109.1
C3 C2 H2B 109.1
H2A C2 H2B 107.8
N6 C3 C2 109.32(8)
N6 C3 H3A 109.8
C2 C3 H3A 109.8
N6 C3 H3B 109.8
C2 C3 H3B 109.8
H3A C3 H3B 108.3
O1 C4 N7 127.55(8)
O1 C4 N9 127.97(9)
N7 C4 N9 104.47(8)
N8 C5 N9 115.07(8)
N8 C5 N10 123.00(8)
N9 C5 N10 121.90(8)

loop_
_geom_bond_atom_site_label_1
_geom_bond_atom_site_label_2
_geom_bond_distance
O1 C4 1.2412(11)
O2 N10 1.2274(12)
O3 N10 1.2241(11)
N1 C1 1.3342(13)
N1 N2 1.3648(12)
N2 N3 1.2911(12)
N3 N4 1.3525(12)
N4 C1 1.3479(12)
N4 N5 1.4022(12)
N5 C2 1.4787(13)
N5 H5N 0.895(15)
N6 C1 1.3347(13)
N6 C3 1.4605(14)
N6 H6N 0.856(15)
N7 C4 1.3591(13)
N7 N8 1.3684(11)
N7 H7N 0.950(14)
N8 C5 1.2917(13)
N9 C5 1.3556(12)
N9 C4 1.3794(12)
N9 H9N 0.949(16)
N10 C5 1.4414(12)
C2 C3 1.5287(14)
C2 H2A 0.9900
C2 H2B 0.9900
C3 H3A 0.9900
C3 H3B 0.9900

loop_
_geom_torsion_atom_site_label_1
_geom_torsion_atom_site_label_2
_geom_torsion_atom_site_label_3
_geom_torsion_atom_site_label_4
_geom_torsion
C1 N1 N2 N3 -0.86(11)
N1 N2 N3 N4 1.98(11)
N2 N3 N4 C1 -2.34(10)
N2 N3 N4 N5 -174.74(8)
C1 N4 N5 C2 -21.57(12)
N3 N4 N5 C2 149.48(8)
C4 N7 N8 C5 -0.60(10)
N2 N1 C1 N6 177.14(10)
N2 N1 C1 N4 -0.66(10)
C3 N6 C1 N1 -178.28(10)
C3 N6 C1 N4 -0.74(14)
N3 N4 C1 N1 1.88(11)
N5 N4 C1 N1 173.99(8)
N3 N4 C1 N6 -176.14(9)
N5 N4 C1 N6 -4.04(15)
N4 N5 C2 C3 50.24(10)
C1 N6 C3 C2 29.38(12)
N5 C2 C3 N6 -55.85(11)
N8 N7 C4 O1 -178.14(9)
N8 N7 C4 N9 1.00(10)
C5 N9 C4 O1 178.18(9)
C5 N9 C4 N7 -0.96(9)
N7 N8 C5 N9 -0.07(10)
N7 N8 C5 N10 -178.10(8)
C4 N9 C5 N8 0.68(11)
C4 N9 C5 N10 178.73(8)
O3 N10 C5 N8 -8.52(13)
O2 N10 C5 N8 170.79(8)
O3 N10 C5 N9 173.59(8)
O2 N10 C5 N9 -7.10(12)
